data_4335011
loop_
_publ_author_name
'Dmitrii S. Bolotin'
'Nadezhda A. Bokach'
'Andreii S. Kritchenkov'
'Matti Haukka'
'Vadim Yu. Kukushkin'

_publ_section_title
;
 Amidrazone Complexes from a Cascade Platinum(II)-Mediated Reaction
 between Amidoximes and Dialkylcyanamides
;
_journal_name_full 'Inorganic Chemistry'
_journal_page_first 6378
_journal_page_last 6389
_journal_paper_doi 10.1021/ic4000878
_journal_volume 52
_journal_year 2013
_chemical_formula_moiety 'C12 H19 Cl2 N5 Pt'
_chemical_formula_sum 'C12 H19 Cl2 N5 Pt'
_chemical_formula_weight 499.31
_chemical_name_systematic
; 
 ? 
;
_space_group_IT_number 15
_symmetry_cell_setting monoclinic
_symmetry_space_group_name_Hall '-C 2yc'
_symmetry_space_group_name_H-M 'C 1 2/c 1'
_atom_sites_solution_hydrogens geom
_atom_sites_solution_primary direct
_atom_sites_solution_secondary difmap
_audit_creation_method SHELXL-97
_cell_angle_alpha 90.00
_cell_angle_beta 111.041(3)
_cell_angle_gamma 90.00
_cell_formula_units_Z 8
_cell_length_a 13.1649(7)
_cell_length_b 21.1238(7)
_cell_length_c 12.0252(10)
_cell_measurement_reflns_used 9841
_cell_measurement_temperature 100(2)
_cell_measurement_theta_max 35.21
_cell_measurement_theta_min 2.65
_cell_volume 3121.1(3)
_computing_cell_refinement 'SAINT (Bruker AXS, 2009)'
_computing_data_collection 'APEX2 (Bruker AXS, 2010)'
_computing_data_reduction 'SAINT (Bruker AXS, 2009)'
_computing_molecular_graphics 'Diamond v.3.2g (Brandenburg, 2011)'
_computing_publication_material 'SHELXL-97 (Sheldrick, 2008)'
_computing_structure_refinement 'SHELXL-97 (Sheldrick, 2008)'
_computing_structure_solution 'SHELXS-97 (Sheldrick, 2008)'
_diffrn_ambient_temperature 100(2)
_diffrn_detector_area_resol_mean 16
_diffrn_measured_fraction_theta_full 0.994
_diffrn_measured_fraction_theta_max 0.994
_diffrn_measurement_device '62mm x 62mm CCD camera on three-circle goniostat'
_diffrn_measurement_device_type 'Bruker SMART APEX II CCD'
_diffrn_measurement_method '\f scans and \w scans'
_diffrn_radiation_monochromator 'flat graphite crystal'
_diffrn_radiation_source 'fine-focus sealed tube'
_diffrn_radiation_type MoK\a
_diffrn_radiation_wavelength 0.71073
_diffrn_reflns_av_R_equivalents 0.0526
_diffrn_reflns_av_sigmaI/netI 0.0296
_diffrn_reflns_limit_h_max 21
_diffrn_reflns_limit_h_min -21
_diffrn_reflns_limit_k_max 35
_diffrn_reflns_limit_k_min -35
_diffrn_reflns_limit_l_max 18
_diffrn_reflns_limit_l_min -20
_diffrn_reflns_number 76490
_diffrn_reflns_theta_full 36.40
_diffrn_reflns_theta_max 36.40
_diffrn_reflns_theta_min 1.92
_exptl_absorpt_coefficient_mu 9.331
_exptl_absorpt_correction_T_max 0.4555
_exptl_absorpt_correction_T_min 0.2344
_exptl_absorpt_correction_type numerical
_exptl_absorpt_process_details 'SADABS (Sheldrick, 2008)'
_exptl_crystal_colour yellow
_exptl_crystal_density_diffrn 2.125
_exptl_crystal_description block
_exptl_crystal_F_000 1904
_exptl_crystal_size_max 0.22
_exptl_crystal_size_mid 0.11
_exptl_crystal_size_min 0.10
_refine_diff_density_max 1.537
_refine_diff_density_min -1.098
_refine_diff_density_rms 0.153
_refine_ls_extinction_method none
_refine_ls_goodness_of_fit_ref 1.017
_refine_ls_hydrogen_treatment constr
_refine_ls_matrix_type full
_refine_ls_number_parameters 185
_refine_ls_number_reflns 7568
_refine_ls_number_restraints 0
_refine_ls_restrained_S_all 1.017
_refine_ls_R_factor_all 0.0318
_refine_ls_R_factor_gt 0.0206
_refine_ls_shift/su_max 0.005
_refine_ls_shift/su_mean 0.000
_refine_ls_structure_factor_coef Fsqd
_refine_ls_weighting_details 'calc w=1/[\s^2^(Fo^2^)+(0.0115P)^2^+5.3857P] where P=(Fo^2^+2Fc^2^)/3'
_refine_ls_weighting_scheme calc
_refine_ls_wR_factor_gt 0.0370
_refine_ls_wR_factor_ref 0.0396
_reflns_number_gt 6273
_reflns_number_total 7568
_reflns_threshold_expression >2sigma(I)
_cod_data_source_file ic4000878_si_002_4.cif
_cod_data_source_block 7b
_cod_original_sg_symbol_H-M 'C 2/c'
_cod_database_code 4335011

loop_
_symmetry_equiv_pos_as_xyz
'x, y, z'
'-x, y, -z+1/2'
'x+1/2, y+1/2, z'
'-x+1/2, y+1/2, -z+1/2'
'-x, -y, -z'
'x, -y, z-1/2'
'-x+1/2, -y+1/2, -z'
'x+1/2, -y+1/2, z-1/2'

loop_
_atom_site_label
_atom_site_type_symbol
_atom_site_fract_x
_atom_site_fract_y
_atom_site_fract_z
_atom_site_U_iso_or_equiv
_atom_site_adp_type
_atom_site_occupancy
_atom_site_symmetry_multiplicity
_atom_site_calc_flag
_atom_site_refinement_flags
Pt1 Pt 0.458830(5) 0.729131(3) 0.558959(6) 0.01077(2) Uani 1 1 d .
Cl1 Cl 0.50259(4) 0.83605(2) 0.58725(5) 0.01596(8) Uani 1 1 d .
Cl2 Cl 0.58074(4) 0.72220(2) 0.46116(5) 0.02153(10) Uani 1 1 d .
N1 N 0.36291(13) 0.74428(7) 0.65133(15) 0.0128(3) Uani 1 1 d .
H1N H 0.3844 0.7733 0.7058 0.019 Uiso 1 1 d R
N2 N 0.21553(13) 0.72618(7) 0.71186(15) 0.0137(3) Uani 1 1 d .
N3 N 0.25101(13) 0.65715(7) 0.58206(16) 0.0141(3) Uani 1 1 d .
N4 N 0.40733(13) 0.63799(7) 0.53506(15) 0.0127(3) Uani 1 1 d .
H2N H 0.1862 0.6453 0.5578 0.019 Uiso 1 1 d R
N5 N 0.46665(14) 0.58448(8) 0.51349(17) 0.0177(3) Uani 1 1 d .
C1 C 0.27982(15) 0.71140(8) 0.65099(17) 0.0118(3) Uani 1 1 d .
C2 C 0.21959(17) 0.78910(9) 0.76297(19) 0.0157(3) Uani 1 1 d .
H2A H 0.2737 0.7896 0.8441 0.023 Uiso 1 1 calc R
H2B H 0.1479 0.7999 0.7652 0.023 Uiso 1 1 calc R
H2C H 0.2398 0.8201 0.7140 0.023 Uiso 1 1 calc R
C3 C 0.14573(18) 0.68031(9) 0.7403(2) 0.0198(4) Uani 1 1 d .
H3A H 0.0715 0.6837 0.6818 0.030 Uiso 1 1 calc R
H3B H 0.1451 0.6889 0.8201 0.030 Uiso 1 1 calc R
H3C H 0.1736 0.6375 0.7380 0.030 Uiso 1 1 calc R
C4 C 0.31462(15) 0.61993(8) 0.54094(17) 0.0124(3) Uani 1 1 d .
C5 C 0.26332(16) 0.55673(8) 0.50155(18) 0.0142(3) Uani 1 1 d .
C6 C 0.20240(19) 0.54608(10) 0.3819(2) 0.0219(4) Uani 1 1 d .
H6 H 0.2008 0.5771 0.3240 0.026 Uiso 1 1 calc R
C7 C 0.1440(2) 0.49022(11) 0.3470(2) 0.0281(5) Uani 1 1 d .
H7 H 0.1041 0.4826 0.2650 0.034 Uiso 1 1 calc R
C8 C 0.1435(2) 0.44580(10) 0.4305(2) 0.0270(5) Uani 1 1 d .
H8 H 0.1014 0.4083 0.4065 0.032 Uiso 1 1 calc R
C9 C 0.2043(3) 0.45589(11) 0.5492(3) 0.0348(6) Uani 1 1 d .
H9 H 0.2057 0.4247 0.6066 0.042 Uiso 1 1 calc R
C10 C 0.2638(2) 0.51168(10) 0.5855(2) 0.0283(5) Uani 1 1 d .
H10 H 0.3046 0.5187 0.6675 0.034 Uiso 1 1 calc R
C11 C 0.46537(19) 0.58217(11) 0.3911(2) 0.0238(4) Uani 1 1 d .
H11A H 0.3906 0.5758 0.3358 0.036 Uiso 1 1 calc R
H11B H 0.5112 0.5471 0.3835 0.036 Uiso 1 1 calc R
H11C H 0.4935 0.6221 0.3724 0.036 Uiso 1 1 calc R
C12 C 0.57628(18) 0.58392(11) 0.6035(2) 0.0244(4) Uani 1 1 d .
H12A H 0.6152 0.6222 0.5956 0.037 Uiso 1 1 calc R
H12B H 0.6155 0.5465 0.5922 0.037 Uiso 1 1 calc R
H12C H 0.5718 0.5827 0.6830 0.037 Uiso 1 1 calc R

loop_
_atom_site_aniso_label
_atom_site_aniso_U_11
_atom_site_aniso_U_22
_atom_site_aniso_U_33
_atom_site_aniso_U_23
_atom_site_aniso_U_13
_atom_site_aniso_U_12
Pt1 0.01005(3) 0.01192(3) 0.01123(3) 0.00012(3) 0.00491(2) -0.00024(2)
Cl1 0.0148(2) 0.01353(17) 0.0204(2) -0.00051(16) 0.00733(17) -0.00321(15)
Cl2 0.0218(2) 0.0249(2) 0.0248(3) -0.00381(19) 0.0169(2) -0.00254(18)
N1 0.0137(7) 0.0128(6) 0.0133(8) -0.0019(5) 0.0065(6) -0.0006(5)
N2 0.0146(7) 0.0121(6) 0.0182(8) 0.0005(6) 0.0104(6) 0.0001(6)
N3 0.0108(7) 0.0126(6) 0.0193(8) -0.0025(6) 0.0060(6) -0.0015(5)
N4 0.0141(7) 0.0116(6) 0.0142(8) -0.0007(5) 0.0072(6) 0.0015(5)
N5 0.0163(8) 0.0155(7) 0.0229(9) -0.0011(6) 0.0091(7) 0.0039(6)
C1 0.0122(8) 0.0123(7) 0.0113(8) 0.0018(6) 0.0046(6) 0.0017(6)
C2 0.0169(9) 0.0133(7) 0.0183(10) -0.0014(7) 0.0082(7) -0.0001(6)
C3 0.0228(10) 0.0164(8) 0.0265(11) 0.0028(8) 0.0164(9) -0.0024(7)
C4 0.0148(8) 0.0110(7) 0.0108(8) 0.0008(6) 0.0040(6) 0.0005(6)
C5 0.0149(8) 0.0117(7) 0.0173(9) -0.0020(7) 0.0072(7) -0.0011(6)
C6 0.0239(11) 0.0193(9) 0.0208(11) -0.0027(8) 0.0061(8) -0.0045(8)
C7 0.0265(12) 0.0279(11) 0.0274(13) -0.0121(9) 0.0067(10) -0.0086(9)
C8 0.0319(12) 0.0190(9) 0.0377(14) -0.0127(9) 0.0216(11) -0.0099(9)
C9 0.0595(19) 0.0192(10) 0.0323(14) -0.0041(9) 0.0246(14) -0.0158(11)
C10 0.0463(15) 0.0177(9) 0.0200(11) -0.0007(8) 0.0110(11) -0.0102(9)
C11 0.0255(11) 0.0244(10) 0.0259(12) -0.0067(9) 0.0144(9) -0.0004(8)
C12 0.0188(10) 0.0253(10) 0.0267(12) 0.0045(9) 0.0052(9) 0.0063(8)

loop_
_atom_type_symbol
_atom_type_description
_atom_type_scat_dispersion_real
_atom_type_scat_dispersion_imag
_atom_type_scat_source
C C 0.0033 0.0016 'International Tables Vol C Tables 4.2.6.8 and 6.1.1.4'
H H 0.0000 0.0000 'International Tables Vol C Tables 4.2.6.8 and 6.1.1.4'
N N 0.0061 0.0033 'International Tables Vol C Tables 4.2.6.8 and 6.1.1.4'
Cl Cl 0.1484 0.1585 'International Tables Vol C Tables 4.2.6.8 and 6.1.1.4'
Pt Pt -1.7033 8.3905 'International Tables Vol C Tables 4.2.6.8 and 6.1.1.4'

loop_
_geom_angle_atom_site_label_1
_geom_angle_atom_site_label_2
_geom_angle_atom_site_label_3
_geom_angle
_geom_angle_publ_flag
N1 Pt1 N4 89.13(6) ?
N1 Pt1 Cl2 173.36(5) ?
N4 Pt1 Cl2 97.22(4) ?
N1 Pt1 Cl1 86.30(5) ?
N4 Pt1 Cl1 174.78(4) ?
Cl2 Pt1 Cl1 87.432(17) ?
C1 N1 Pt1 128.21(13) yes
C1 N1 H1N 115.3 ?
Pt1 N1 H1N 115.9 ?
C1 N2 C2 120.55(15) ?
C1 N2 C3 123.25(16) ?
C2 N2 C3 115.98(15) ?
C4 N3 C1 128.46(16) yes
C4 N3 H2N 112.6 ?
C1 N3 H2N 118.8 ?
C4 N4 N5 110.88(15) ?
C4 N4 Pt1 122.80(12) yes
N5 N4 Pt1 126.29(12) ?
N4 N5 C12 109.06(16) ?
N4 N5 C11 113.13(16) ?
C12 N5 C11 113.30(17) ?
N1 C1 N2 124.91(17) ?
N1 C1 N3 119.69(16) yes
N2 C1 N3 115.39(16) ?
N2 C2 H2A 109.5 ?
N2 C2 H2B 109.5 ?
H2A C2 H2B 109.5 ?
N2 C2 H2C 109.5 ?
H2A C2 H2C 109.5 ?
H2B C2 H2C 109.5 ?
N2 C3 H3A 109.5 ?
N2 C3 H3B 109.5 ?
H3A C3 H3B 109.5 ?
N2 C3 H3C 109.5 ?
H3A C3 H3C 109.5 ?
H3B C3 H3C 109.5 ?
N4 C4 N3 123.99(16) yes
N4 C4 C5 124.68(16) ?
N3 C4 C5 111.31(15) ?
C10 C5 C6 119.50(19) ?
C10 C5 C4 119.95(18) ?
C6 C5 C4 119.97(17) ?
C7 C6 C5 120.1(2) ?
C7 C6 H6 120.0 ?
C5 C6 H6 120.0 ?
C8 C7 C6 120.4(2) ?
C8 C7 H7 119.8 ?
C6 C7 H7 119.8 ?
C7 C8 C9 119.8(2) ?
C7 C8 H8 120.1 ?
C9 C8 H8 120.1 ?
C8 C9 C10 120.4(2) ?
C8 C9 H9 119.8 ?
C10 C9 H9 119.8 ?
C5 C10 C9 119.8(2) ?
C5 C10 H10 120.1 ?
C9 C10 H10 120.1 ?
N5 C11 H11A 109.5 ?
N5 C11 H11B 109.5 ?
H11A C11 H11B 109.5 ?
N5 C11 H11C 109.5 ?
H11A C11 H11C 109.5 ?
H11B C11 H11C 109.5 ?
N5 C12 H12A 109.5 ?
N5 C12 H12B 109.5 ?
H12A C12 H12B 109.5 ?
N5 C12 H12C 109.5 ?
H12A C12 H12C 109.5 ?
H12B C12 H12C 109.5 ?

loop_
_geom_bond_atom_site_label_1
_geom_bond_atom_site_label_2
_geom_bond_distance
_geom_bond_publ_flag
Pt1 N1 1.9844(15) yes
Pt1 N4 2.0271(15) yes
Pt1 Cl2 2.3100(5) yes
Pt1 Cl1 2.3255(4) yes
N1 C1 1.294(2) yes
N1 H1N 0.8671 ?
N2 C1 1.340(2) yes
N2 C2 1.457(2) ?
N2 C3 1.458(2) ?
N3 C4 1.364(2) yes
N3 C1 1.385(2) yes
N3 H2N 0.8353 ?
N4 C4 1.305(2) yes
N4 N5 1.449(2) yes
N5 C12 1.460(3) ?
N5 C11 1.466(3) ?
C2 H2A 0.9800 ?
C2 H2B 0.9800 ?
C2 H2C 0.9800 ?
C3 H3A 0.9800 ?
C3 H3B 0.9800 ?
C3 H3C 0.9800 ?
C4 C5 1.494(2) ?
C5 C10 1.386(3) ?
C5 C6 1.391(3) ?
C6 C7 1.389(3) ?
C6 H6 0.9500 ?
C7 C8 1.376(4) ?
C7 H7 0.9500 ?
C8 C9 1.379(4) ?
C8 H8 0.9500 ?
C9 C10 1.396(3) ?
C9 H9 0.9500 ?
C10 H10 0.9500 ?
C11 H11A 0.9800 ?
C11 H11B 0.9800 ?
C11 H11C 0.9800 ?
C12 H12A 0.9800 ?
C12 H12B 0.9800 ?
C12 H12C 0.9800 ?

loop_
_geom_hbond_atom_site_label_D
_geom_hbond_atom_site_label_H
_geom_hbond_atom_site_label_A
_geom_hbond_distance_DH
_geom_hbond_distance_HA
_geom_hbond_distance_DA
_geom_hbond_angle_DHA
_geom_hbond_site_symmetry_A
_geom_hbond_publ_flag
N1 H1N Cl1 0.87 2.74 3.5747(17) 162.1 2_656 yes
N3 H2N Cl1 0.84 2.50 3.2297(18) 146.2 7_566 yes
